data_7049638
loop_
_publ_author_name
'Palenzuela, Miguel'
'Mu\~noz, M&#x00AA; Teresa'
'Vega, Juan F.'
'Guti\'errez-Rodr\'iguez, \'Angel'
'Cuenca, Tom\'as'
'Mosquera, Marta E. G.'

_publ_section_title
;
 Heterobimetallic aluminate derivatives with bulky phenoxide ligands: a
 catalyst for selective vinyl polymerization.
;
_journal_issue 19
_journal_name_full 'Dalton transactions (Cambridge, England : 2003)'
_journal_page_first 6435
_journal_page_last 6444
_journal_paper_doi 10.1039/c9dt00761j
_journal_volume 48
_journal_year 2019
_chemical_formula_moiety 'C78  H84  Al2  Li2  O2.2C7 H8'
_chemical_formula_sum 'C92 H100 Al2 Li2 O2'
_chemical_formula_weight 1305.55
_space_group_crystal_system monoclinic
_space_group_IT_number 14
_space_group_name_Hall '-P 2ybc'
_space_group_name_H-M_alt 'P 1 21/c 1'
_symmetry_space_group_name_Hall '-P 2ybc'
_symmetry_space_group_name_H-M 'P 1 21/c 1'
_atom_sites_solution_hydrogens geom
_audit_creation_method SHELXL-2013
_audit_update_record
;
2019-03-24 deposited with the CCDC.    2019-04-09 downloaded from the CCDC.
;
_cell_angle_alpha 90
_cell_angle_beta 98.61
_cell_angle_gamma 90
_cell_formula_units_Z 2
_cell_length_a 15.501
_cell_length_b 10.255
_cell_length_c 30.557
_cell_measurement_reflns_used 69
_cell_measurement_temperature 200(2)
_cell_measurement_theta_max 19.04
_cell_measurement_theta_min 3.21
_cell_measurement_wavelength 0.71073
_cell_volume 4802.683
_computing_cell_refinement 'Dirax/lsq (Duisenberg & Schreurs, 1989-2000)'
_computing_data_collection 'Collect (Bruker AXS BV, 1997-2004)'
_computing_data_reduction 'EvalCCD (Duisenberg & Schreurs 1990-2000)'
_computing_molecular_graphics 'Ortep for Windows (Farrugia, 2012)'
_computing_publication_material 'WinGX publication routines (Farrugia, 2012)'
_computing_structure_refinement 'SHELXL-2013 (Sheldrick, 2013)'
_computing_structure_solution 'SHELXS-2008 (Sheldrick, 2008)'
_diffrn_ambient_temperature 200(2)
_diffrn_detector 'CCD plate'
_diffrn_detector_area_resol_mean 9
_diffrn_measured_fraction_theta_full 0.987
_diffrn_measured_fraction_theta_max 0.913
_diffrn_measurement_device '95mm CCD camera on \k-goniostat'
_diffrn_measurement_device_type KappaCCD
_diffrn_measurement_method 'CCD rotation images, thick slices'
_diffrn_orient_matrix_UB_11 0.01
_diffrn_orient_matrix_UB_12 0
_diffrn_orient_matrix_UB_13 0
_diffrn_orient_matrix_UB_21 0
_diffrn_orient_matrix_UB_22 0.01
_diffrn_orient_matrix_UB_23 0
_diffrn_orient_matrix_UB_31 0
_diffrn_orient_matrix_UB_32 0
_diffrn_orient_matrix_UB_33 0.01
_diffrn_radiation_monochromator 'horizonally mounted graphite crystal'
_diffrn_radiation_probe x-ray
_diffrn_radiation_type MoK\a
_diffrn_radiation_wavelength 0.71073
_diffrn_reflns_av_R_equivalents 0.1994
_diffrn_reflns_av_unetI/netI 0.0974
_diffrn_reflns_Laue_measured_fraction_full 0.987
_diffrn_reflns_Laue_measured_fraction_max 0.913
_diffrn_reflns_limit_h_max 19
_diffrn_reflns_limit_h_min -19
_diffrn_reflns_limit_k_max 12
_diffrn_reflns_limit_k_min -12
_diffrn_reflns_limit_l_max 38
_diffrn_reflns_limit_l_min -37
_diffrn_reflns_number 69473
_diffrn_reflns_point_group_measured_fraction_full 0.987
_diffrn_reflns_point_group_measured_fraction_max 0.913
_diffrn_reflns_theta_full 25.242
_diffrn_reflns_theta_max 26.891
_diffrn_reflns_theta_min 3.000
_diffrn_source 'Enraf Nonius FR590'
_diffrn_standards_number 0
_exptl_absorpt_coefficient_mu 0.069
_exptl_absorpt_correction_T_max 1.512
_exptl_absorpt_correction_T_min 0.688
_exptl_absorpt_correction_type multi-scan
_exptl_absorpt_process_details
;
 R.H. Blessing, Acta Cryst. (1995), A51, 33-38
;
_exptl_crystal_colour white
_exptl_crystal_density_diffrn 0.903
_exptl_crystal_description block
_exptl_crystal_F_000 1400
_exptl_crystal_size_max 0.49
_exptl_crystal_size_mid 0.42
_exptl_crystal_size_min 0.40
_platon_squeeze_details
;                           
Two molecules of toluene crystallized with every molecule of this 
 compound but presented severe disorder and it was not possible to get a 
 chemical sensible model for them, so Squeeze procedure was used to remove 
 their contribution to the structure factors.
;
_refine_diff_density_max 0.882
_refine_diff_density_min -0.417
_refine_diff_density_rms 0.060
_refine_ls_extinction_coef 0.0043(10)
_refine_ls_extinction_expression Fc^*^=kFc[1+0.001xFc^2^\l^3^/sin(2\q)]^-1/4^
_refine_ls_extinction_method SHELXL
_refine_ls_goodness_of_fit_ref 1.025
_refine_ls_hydrogen_treatment constr
_refine_ls_matrix_type full
_refine_ls_number_parameters 387
_refine_ls_number_reflns 9454
_refine_ls_number_restraints 0
_refine_ls_restrained_S_all 1.025
_refine_ls_R_factor_all 0.1501
_refine_ls_R_factor_gt 0.0993
_refine_ls_shift/su_max 0.000
_refine_ls_shift/su_mean 0.000
_refine_ls_structure_factor_coef Fsqd
_refine_ls_weighting_details 'w=1/[\s^2^(Fo^2^)+(0.1161P)^2^+5.8792P] where P=(Fo^2^+2Fc^2^)/3'
_refine_ls_weighting_scheme calc
_refine_ls_wR_factor_gt 0.2540
_refine_ls_wR_factor_ref 0.2873
_reflns_Friedel_coverage 0.000
_reflns_number_gt 5688
_reflns_number_total 9454
_reflns_threshold_expression 'I > 2\s(I)'
_cod_data_source_file c9dt00761j2.cif
_cod_data_source_block 2a_3tol
_cod_depositor_comments 'Adding full bibliography for 7049638--7049641.cif.'
_cod_original_cell_volume 4802.9
_cod_database_code 7049638
_shelx_space_group_comment
;
The symmetry employed for this shelxl refinement is uniquely defined
by the following loop, which should always be used as a source of
symmetry information in preference to the above space-group names.
They are only intended as comments.
;
_platon_squeeze_void_probe_radius 1.20
_shelxl_version_number 2013-4

loop_
_space_group_symop_operation_xyz
'x, y, z'
'-x, y+1/2, -z+1/2'
'-x, -y, -z'
'x, -y-1/2, z-1/2'

loop_
_atom_site_label
_atom_site_type_symbol
_atom_site_fract_x
_atom_site_fract_y
_atom_site_fract_z
_atom_site_U_iso_or_equiv
_atom_site_adp_type
_atom_site_occupancy
_atom_site_site_symmetry_order
_atom_site_calc_flag
_atom_site_refinement_flags_posn
_atom_site_refinement_flags_adp
_atom_site_refinement_flags_occupancy
_atom_site_disorder_assembly
_atom_site_disorder_group
C1 C 0.3783(3) 0.3930(4) 0.46424(16) 0.0643(11) Uani 1 1 d . . . . .
H1A H 0.4153 0.4698 0.4715 0.096 Uiso 1 1 calc R U . . .
H1B H 0.3528 0.3663 0.4903 0.096 Uiso 1 1 calc R U . . .
H1C H 0.3315 0.4143 0.4400 0.096 Uiso 1 1 calc R U . . .
C2 C 0.5245(2) 0.3104(4) 0.40314(12) 0.0511(9) Uani 1 1 d . . . . .
H2A H 0.5650 0.3767 0.4172 0.077 Uiso 1 1 calc R U . . .
H2B H 0.4880 0.3484 0.3773 0.077 Uiso 1 1 calc R U . . .
H2C H 0.5576 0.2369 0.3937 0.077 Uiso 1 1 calc R U . . .
C3 C 0.5218(2) 0.1648(3) 0.49738(11) 0.0410(8) Uani 1 1 d . . . . .
H3A H 0.5606 0.2299 0.5135 0.061 Uiso 1 1 calc R U . . .
H3B H 0.5568 0.0948 0.4870 0.061 Uiso 1 1 calc R U . . .
H3C H 0.4837 0.1283 0.5171 0.061 Uiso 1 1 calc R U . . .
C4 C 0.1673(2) 0.1263(5) 0.32327(14) 0.0636(12) Uani 1 1 d . . . . .
C5 C 0.1571(2) 0.1397(4) 0.36685(15) 0.0611(11) Uani 1 1 d . . . . .
H5 H 0.1002 0.1544 0.3738 0.073 Uiso 1 1 calc R U . . .
C6 C 0.2268(2) 0.1327(4) 0.40127(12) 0.0468(9) Uani 1 1 d . . . . .
C7 C 0.0888(3) 0.1393(6) 0.28552(19) 0.0873(16) Uani 1 1 d . . . . .
C8 C 0.0223(8) 0.0319(14) 0.2923(4) 0.078(4) Uiso 0.449(9) 1 d . . P A 1
H8A H -0.0244 0.0303 0.2669 0.118 Uiso 0.449(9) 1 calc R U P A 1
H8B H -0.0026 0.0500 0.3193 0.118 Uiso 0.449(9) 1 calc R U P A 1
H8C H 0.0518 -0.0530 0.2951 0.118 Uiso 0.449(9) 1 calc R U P A 1
C9 C 0.1126(8) 0.2547(12) 0.2520(4) 0.088(4) Uiso 0.449(9) 1 d . . P A 1
H9A H 0.0644 0.2644 0.2275 0.133 Uiso 0.449(9) 1 calc R U P A 1
H9B H 0.1660 0.2313 0.2402 0.133 Uiso 0.449(9) 1 calc R U P A 1
H9C H 0.1215 0.3371 0.2682 0.133 Uiso 0.449(9) 1 calc R U P A 1
C10 C 0.0212(9) 0.2532(13) 0.3019(5) 0.089(4) Uiso 0.449(9) 1 d . . P A 1
H10A H -0.0329 0.2563 0.2807 0.134 Uiso 0.449(9) 1 calc R U P A 1
H10B H 0.0498 0.3387 0.3031 0.134 Uiso 0.449(9) 1 calc R U P A 1
H10C H 0.0077 0.2305 0.3312 0.134 Uiso 0.449(9) 1 calc R U P A 1
C8' C 0.0093(13) 0.098(2) 0.3005(7) 0.175(8) Uiso 0.551(9) 1 d . . P A 2
H8'1 H 0.0197 0.0172 0.3174 0.263 Uiso 0.551(9) 1 calc R U P A 2
H8'2 H -0.0359 0.0838 0.2749 0.263 Uiso 0.551(9) 1 calc R U P A 2
H8'3 H -0.0101 0.1662 0.3194 0.263 Uiso 0.551(9) 1 calc R U P A 2
C9' C 0.1069(7) 0.0682(11) 0.2419(4) 0.096(4) Uiso 0.551(9) 1 d . . P A 2
H9'1 H 0.1257 -0.0216 0.2489 0.144 Uiso 0.551(9) 1 calc R U P A 2
H9'2 H 0.1528 0.1148 0.2294 0.144 Uiso 0.551(9) 1 calc R U P A 2
H9'3 H 0.0534 0.0672 0.2203 0.144 Uiso 0.551(9) 1 calc R U P A 2
C10' C 0.0653(9) 0.2691(13) 0.2782(5) 0.118(4) Uiso 0.551(9) 1 d . . P A 2
H10D H 0.0126 0.2742 0.2561 0.178 Uiso 0.551(9) 1 calc R U P A 2
H10E H 0.1129 0.3160 0.2672 0.178 Uiso 0.551(9) 1 calc R U P A 2
H10F H 0.0540 0.3087 0.3059 0.178 Uiso 0.551(9) 1 calc R U P A 2
C11 C 0.4131(2) 0.0551(3) 0.33778(11) 0.0403(8) Uani 1 1 d . . . . .
H11 H 0.4532 0.1261 0.3508 0.048 Uiso 1 1 calc R U . . .
C12 C 0.4205(2) 0.0504(4) 0.28859(11) 0.0467(9) Uani 1 1 d . . . . .
C13 C 0.3967(3) -0.0589(4) 0.26314(13) 0.0682(12) Uani 1 1 d . . . . .
H13 H 0.3752 -0.1337 0.2764 0.082 Uiso 1 1 calc R U . . .
C14 C 0.4039(4) -0.0604(5) 0.21870(14) 0.0855(16) Uani 1 1 d . . . . .
H14 H 0.3874 -0.1365 0.2018 0.103 Uiso 1 1 calc R U . . .
C15 C 0.4340(4) 0.0442(6) 0.19871(15) 0.0885(16) Uani 1 1 d . . . . .
H15 H 0.4396 0.0417 0.1682 0.106 Uiso 1 1 calc R U . . .
C16 C 0.4564(4) 0.1542(5) 0.22345(16) 0.0849(15) Uani 1 1 d . . . . .
H16 H 0.4759 0.2296 0.2098 0.102 Uiso 1 1 calc R U . . .
C17 C 0.4507(3) 0.1558(4) 0.26833(14) 0.0652(11) Uani 1 1 d . . . . .
H17 H 0.4682 0.2316 0.2852 0.078 Uiso 1 1 calc R U . . .
C18 C 0.4463(2) -0.0701(3) 0.36110(10) 0.0411(8) Uani 1 1 d . . . . .
C19 C 0.5353(3) -0.0857(4) 0.37473(12) 0.0531(10) Uani 1 1 d . . . . .
H19 H 0.5743 -0.0168 0.3706 0.064 Uiso 1 1 calc R U . . .
C20 C 0.5678(3) -0.2016(5) 0.39444(13) 0.0685(13) Uani 1 1 d . . . . .
H20 H 0.6288 -0.2121 0.4031 0.082 Uiso 1 1 calc R U . . .
C22 C 0.5124(4) -0.3003(5) 0.40138(13) 0.0708(14) Uani 1 1 d . . . . .
H22 H 0.5349 -0.3787 0.4152 0.085 Uiso 1 1 calc R U . . .
C23 C 0.4243(3) -0.2865(4) 0.38837(13) 0.0642(12) Uani 1 1 d . . . . .
H23 H 0.3857 -0.3554 0.3931 0.077 Uiso 1 1 calc R U . . .
C24 C 0.3917(3) -0.1716(4) 0.36834(12) 0.0523(10) Uani 1 1 d . . . . .
H24 H 0.3306 -0.1626 0.3594 0.063 Uiso 1 1 calc R U . . .
C25 C 0.2152(2) 0.1353(4) 0.44988(13) 0.0509(10) Uani 1 1 d . . . . .
H25 H 0.2618 0.1941 0.4651 0.061 Uiso 1 1 calc R U . . .
C26 C 0.1287(3) 0.1943(5) 0.45737(15) 0.0660(12) Uani 1 1 d . . . . .
C27 C 0.1186(3) 0.3292(6) 0.4566(2) 0.0979(18) Uani 1 1 d . . . . .
H27 H 0.1673 0.3829 0.4538 0.118 Uiso 1 1 calc R U . . .
C28 C 0.0384(4) 0.3872(7) 0.4599(3) 0.126(3) Uani 1 1 d . . . . .
H28 H 0.0325 0.4794 0.4588 0.151 Uiso 1 1 calc R U . . .
C29 C -0.0317(4) 0.3099(8) 0.4648(3) 0.122(2) Uani 1 1 d . . . . .
H29 H -0.0865 0.3484 0.4673 0.147 Uiso 1 1 calc R U . . .
C30 C -0.0226(3) 0.1775(8) 0.4659(2) 0.107(2) Uani 1 1 d . . . . .
H30 H -0.0709 0.1246 0.4703 0.129 Uiso 1 1 calc R U . . .
C31 C 0.0563(3) 0.1189(6) 0.46080(17) 0.0791(14) Uani 1 1 d . . . . .
H31 H 0.0603 0.0265 0.4596 0.095 Uiso 1 1 calc R U . . .
C32 C 0.2313(2) 0.0021(4) 0.47118(13) 0.0507(10) Uani 1 1 d . . . . .
C33 C 0.2241(2) -0.1123(4) 0.44729(14) 0.0586(11) Uani 1 1 d . . . . .
H33 H 0.2096 -0.1087 0.4160 0.070 Uiso 1 1 calc R U . . .
C34 C 0.2375(3) -0.2323(5) 0.46785(19) 0.0776(14) Uani 1 1 d . . . . .
H34 H 0.2323 -0.3104 0.4509 0.093 Uiso 1 1 calc R U . . .
C35 C 0.2589(3) -0.2370(7) 0.5141(2) 0.0886(18) Uani 1 1 d . . . . .
H35 H 0.2686 -0.3183 0.5289 0.106 Uiso 1 1 calc R U . . .
C36 C 0.2656(3) -0.1253(7) 0.53706(17) 0.0817(16) Uani 1 1 d . . . . .
H36 H 0.2802 -0.1290 0.5684 0.098 Uiso 1 1 calc R U . . .
C37 C 0.2523(2) -0.0068(5) 0.51721(14) 0.0684(13) Uani 1 1 d . . . . .
H37 H 0.2573 0.0702 0.5347 0.082 Uiso 1 1 calc R U . . .
C41 C 0.3106(2) 0.1144(3) 0.39051(11) 0.0394(8) Uani 1 1 d . . . . .
C42 C 0.3230(2) 0.0920(3) 0.34685(11) 0.0412(8) Uani 1 1 d . . . . .
C43 C 0.2503(2) 0.0997(4) 0.31350(12) 0.0531(10) Uani 1 1 d . . . . .
H43 H 0.2580 0.0865 0.2836 0.064 Uiso 1 1 calc R U . . .
Al1 Al 0.44955(6) 0.24873(10) 0.44577(3) 0.0369(3) Uani 1 1 d . . . . .
Li1 Li 0.4008(5) -0.0613(7) 0.4443(2) 0.0599(18) Uani 1 1 d . . . . .
O1 O 0.38104(12) 0.1094(2) 0.42407(7) 0.0360(5) Uani 1 1 d . . . . .

loop_
_atom_site_aniso_label
_atom_site_aniso_U_11
_atom_site_aniso_U_22
_atom_site_aniso_U_33
_atom_site_aniso_U_23
_atom_site_aniso_U_13
_atom_site_aniso_U_12
C1 0.055(2) 0.053(2) 0.081(3) -0.006(2) 0.001(2) 0.0031(19)
C2 0.054(2) 0.050(2) 0.047(2) 0.0031(18) -0.0021(17) -0.0121(18)
C3 0.0381(18) 0.048(2) 0.0343(18) 0.0022(15) -0.0041(14) -0.0047(15)
C4 0.039(2) 0.085(3) 0.059(3) 0.016(2) -0.0165(18) -0.003(2)
C5 0.0269(19) 0.077(3) 0.075(3) 0.014(2) -0.0076(18) -0.0022(18)
C6 0.0284(17) 0.055(2) 0.053(2) 0.0078(18) -0.0067(15) 0.0005(15)
C7 0.043(2) 0.105(4) 0.101(4) 0.024(3) -0.030(2) 0.003(2)
C11 0.0391(18) 0.044(2) 0.0348(18) -0.0008(15) -0.0046(14) -0.0040(15)
C12 0.049(2) 0.052(2) 0.0362(19) 0.0072(17) -0.0030(15) 0.0031(17)
C13 0.099(3) 0.061(3) 0.039(2) -0.004(2) -0.008(2) -0.009(2)
C14 0.142(5) 0.066(3) 0.041(2) -0.010(2) -0.010(3) 0.009(3)
C15 0.139(5) 0.087(4) 0.040(2) 0.007(3) 0.014(3) 0.021(3)
C16 0.126(5) 0.075(3) 0.056(3) 0.016(3) 0.021(3) -0.006(3)
C17 0.089(3) 0.058(3) 0.048(2) 0.002(2) 0.011(2) -0.003(2)
C18 0.047(2) 0.045(2) 0.0274(16) -0.0021(15) -0.0060(14) 0.0044(16)
C19 0.052(2) 0.060(2) 0.042(2) -0.0041(18) -0.0072(17) 0.0154(19)
C20 0.073(3) 0.076(3) 0.050(2) -0.005(2) -0.009(2) 0.034(3)
C22 0.115(4) 0.052(3) 0.039(2) 0.000(2) -0.010(2) 0.025(3)
C23 0.106(4) 0.044(2) 0.038(2) 0.0017(18) -0.003(2) -0.002(2)
C24 0.062(2) 0.053(2) 0.039(2) 0.0003(18) -0.0054(17) -0.0065(19)
C25 0.0276(18) 0.067(3) 0.057(2) -0.0021(19) 0.0011(16) -0.0010(16)
C26 0.041(2) 0.082(3) 0.077(3) 0.007(2) 0.015(2) 0.008(2)
C27 0.069(3) 0.091(4) 0.144(5) 0.006(4) 0.048(3) 0.024(3)
C28 0.094(5) 0.114(5) 0.182(7) 0.038(5) 0.061(5) 0.049(4)
C29 0.061(4) 0.145(7) 0.169(7) 0.027(5) 0.045(4) 0.036(4)
C30 0.042(3) 0.139(6) 0.145(6) 0.042(5) 0.026(3) 0.012(3)
C31 0.034(2) 0.101(4) 0.103(4) 0.020(3) 0.008(2) 0.000(2)
C32 0.0203(16) 0.076(3) 0.054(2) 0.008(2) 0.0011(15) -0.0046(16)
C33 0.048(2) 0.066(3) 0.060(3) 0.008(2) -0.0020(18) -0.0131(19)
C34 0.060(3) 0.076(3) 0.096(4) 0.014(3) 0.011(3) -0.010(2)
C35 0.048(3) 0.108(5) 0.112(5) 0.057(4) 0.017(3) 0.005(3)
C36 0.041(2) 0.138(5) 0.065(3) 0.038(4) 0.005(2) 0.016(3)
C37 0.034(2) 0.114(4) 0.054(3) 0.009(3) -0.0030(17) 0.005(2)
C41 0.0274(17) 0.045(2) 0.0413(19) 0.0056(15) -0.0096(13) 0.0015(14)
C42 0.0371(18) 0.0408(19) 0.042(2) 0.0046(15) -0.0069(14) -0.0016(15)
C43 0.047(2) 0.064(3) 0.041(2) 0.0053(18) -0.0156(16) -0.0061(18)
Al1 0.0308(5) 0.0409(6) 0.0363(5) 0.0008(4) -0.0042(4) -0.0005(4)
Li1 0.073(4) 0.059(4) 0.037(3) 0.008(3) -0.026(3) -0.006(3)
O1 0.0259(11) 0.0442(13) 0.0340(12) 0.0005(10) -0.0082(9) 0.0007(9)

loop_
_atom_type_symbol
_atom_type_description
_atom_type_scat_dispersion_real
_atom_type_scat_dispersion_imag
_atom_type_scat_source
C C 0.0033 0.0016 'International Tables Vol C Tables 4.2.6.8 and 6.1.1.4'
H H 0.0000 0.0000 'International Tables Vol C Tables 4.2.6.8 and 6.1.1.4'
Al Al 0.0645 0.0514 'International Tables Vol C Tables 4.2.6.8 and 6.1.1.4'
Li Li -0.0003 0.0001 'International Tables Vol C Tables 4.2.6.8 and 6.1.1.4'
O O 0.0106 0.0060 'International Tables Vol C Tables 4.2.6.8 and 6.1.1.4'

loop_
_geom_angle_atom_site_label_1
_geom_angle_atom_site_label_2
_geom_angle_atom_site_label_3
_geom_angle
_geom_angle_site_symmetry_1
_geom_angle_site_symmetry_3
Al1 C3 Li1 177.2(3) . 3_656
C5 C4 C43 118.2(3) . .
C5 C4 C7 121.4(4) . .
C43 C4 C7 120.3(4) . .
C4 C5 C6 122.6(4) . .
C5 C6 C41 118.2(4) . .
C5 C6 C25 122.9(3) . .
C41 C6 C25 118.7(3) . .
C10' C7 C8' 96.6(11) . .
C10' C7 C4 111.1(7) . .
C8' C7 C4 110.6(9) . .
C8 C7 C4 107.7(6) . .
C10' C7 C9' 112.4(8) . .
C8' C7 C9' 113.7(10) . .
C4 C7 C9' 111.6(5) . .
C8 C7 C9 144.5(7) . .
C4 C7 C9 107.5(6) . .
C8 C7 C10 89.9(7) . .
C4 C7 C10 106.9(6) . .
C9 C7 C10 83.9(7) . .
C42 C11 C18 112.5(3) . .
C42 C11 C12 113.4(3) . .
C18 C11 C12 111.4(3) . .
C17 C12 C13 118.0(4) . .
C17 C12 C11 120.3(3) . .
C13 C12 C11 121.8(3) . .
C14 C13 C12 120.5(4) . .
C15 C14 C13 121.4(5) . .
C14 C15 C16 118.6(4) . .
C15 C16 C17 120.4(5) . .
C12 C17 C16 121.1(4) . .
C24 C18 C19 118.1(3) . .
C24 C18 C11 122.6(3) . .
C19 C18 C11 119.3(3) . .
C24 C18 Li1 68.1(2) . .
C19 C18 Li1 96.2(3) . .
C11 C18 Li1 106.9(3) . .
C18 C19 C20 120.4(4) . .
C22 C20 C19 120.4(4) . .
C20 C22 C23 120.1(4) . .
C22 C23 C24 119.8(4) . .
C18 C24 C23 121.3(4) . .
C18 C24 Li1 82.0(3) . .
C23 C24 Li1 90.5(3) . .
C32 C25 C26 112.7(3) . .
C32 C25 C6 111.5(3) . .
C26 C25 C6 112.9(3) . .
C31 C26 C27 117.8(4) . .
C31 C26 C25 122.3(4) . .
C27 C26 C25 119.6(4) . .
C26 C27 C28 121.5(6) . .
C29 C28 C27 119.3(6) . .
C30 C29 C28 119.8(5) . .
C29 C30 C31 121.0(5) . .
C26 C31 C30 120.3(5) . .
C33 C32 C37 117.7(4) . .
C33 C32 C25 123.0(3) . .
C37 C32 C25 119.3(4) . .
C32 C33 C34 121.5(4) . .
C33 C34 C35 119.0(5) . .
C36 C35 C34 119.1(5) . .
C35 C36 C37 122.4(5) . .
C36 C37 C32 120.3(5) . .
O1 C41 C42 119.7(3) . .
O1 C41 C6 119.3(3) . .
C42 C41 C6 120.9(3) . .
O1 C41 Li1 40.53(19) . .
C42 C41 Li1 109.9(3) . .
C6 C41 Li1 111.2(3) . .
C41 C42 C43 118.3(3) . .
C41 C42 C11 118.7(3) . .
C43 C42 C11 123.0(3) . .
C4 C43 C42 121.6(4) . .
O1 Al1 C2 112.04(14) . .
O1 Al1 C1 111.48(15) . .
C2 Al1 C1 110.93(19) . .
O1 Al1 C3 100.10(13) . .
C2 Al1 C3 110.17(15) . .
C1 Al1 C3 111.70(18) . .
O1 Al1 Li1 28.49(12) . .
C2 Al1 Li1 117.45(18) . .
C1 Al1 Li1 126.4(2) . .
C3 Al1 Li1 72.00(14) . .
O1 Li1 C3 138.1(3) . 3_656
O1 Li1 C24 97.4(3) . .
C3 Li1 C24 117.2(3) 3_656 .
O1 Li1 C41 28.78(13) . .
C3 Li1 C41 164.7(3) 3_656 .
C24 Li1 C41 77.79(19) . .
O1 Li1 C18 77.0(2) . .
C3 Li1 C18 122.4(3) 3_656 .
C24 Li1 C18 29.92(13) . .
C41 Li1 C18 68.70(18) . .
O1 Li1 Al1 28.11(12) . .
C3 Li1 Al1 110.6(2) 3_656 .
C24 Li1 Al1 115.0(2) . .
C41 Li1 Al1 56.89(14) . .
C18 Li1 Al1 87.3(2) . .
C41 O1 Al1 125.9(2) . .
C41 O1 Li1 110.7(3) . .
Al1 O1 Li1 123.4(2) . .

loop_
_geom_bond_atom_site_label_1
_geom_bond_atom_site_label_2
_geom_bond_distance
_geom_bond_site_symmetry_2
C1 Al1 1.978(4) .
C2 Al1 1.974(4) .
C3 Al1 1.989(3) .
C3 Li1 2.258(7) 3_656
C4 C5 1.371(6) .
C4 C43 1.391(6) .
C4 C7 1.552(5) .
C5 C6 1.393(5) .
C6 C41 1.398(5) .
C6 C25 1.523(5) .
C7 C10' 1.389(13) .
C7 C8' 1.44(2) .
C7 C8 1.544(13) .
C7 C9' 1.581(11) .
C7 C9 1.643(13) .
C7 C10 1.693(14) .
C11 C42 1.512(5) .
C11 C18 1.521(5) .
C11 C12 1.525(5) .
C12 C17 1.363(5) .
C12 C13 1.383(5) .
C13 C14 1.379(6) .
C14 C15 1.352(7) .
C15 C16 1.372(7) .
C16 C17 1.387(6) .
C18 C24 1.381(5) .
C18 C19 1.389(5) .
C18 Li1 2.741(8) .
C19 C20 1.392(6) .
C20 C22 1.364(7) .
C22 C23 1.372(7) .
C23 C24 1.388(6) .
C24 Li1 2.568(8) .
C25 C32 1.518(6) .
C25 C26 1.519(5) .
C26 C31 1.380(6) .
C26 C27 1.392(7) .
C27 C28 1.394(7) .
C28 C29 1.372(9) .
C29 C30 1.364(9) .
C30 C31 1.393(7) .
C32 C33 1.377(6) .
C32 C37 1.399(5) .
C33 C34 1.384(6) .
C34 C35 1.403(8) .
C35 C36 1.339(8) .
C36 C37 1.360(7) .
C41 O1 1.383(4) .
C41 C42 1.395(5) .
C41 Li1 2.687(7) .
C42 C43 1.404(5) .
Al1 O1 1.844(2) .
Al1 Li1 3.267(7) .
Li1 O1 1.867(7) .
Li1 C3 2.258(7) 3_656

loop_
_platon_squeeze_void_nr
_platon_squeeze_void_average_x
_platon_squeeze_void_average_y
_platon_squeeze_void_average_z
_platon_squeeze_void_volume
_platon_squeeze_void_count_electrons
_platon_squeeze_void_content
1 -0.000 -0.028 0.250 937 228 ' '
2 -0.000 0.104 0.750 939 228 ' '
